data_4027472
loop_
_publ_author_name
'Camille Lescot'
'Benjamin Darses'
'Florence Collet'
'Pascal Retailleau'
'Philippe Dauban'

_publ_contact_author_address
;Centre de Recherche de Gif
Institut de Chimie des Substances Naturelles
UPR2301-CNRS
B\^at 27
1 avenue de la Terrasse
91198 Gif sur Yvette
France
;
_publ_contact_author_email philippe.dauban@icsn.cnrs-gif.fr
_publ_contact_author_fax +33169077247
_publ_contact_author_name 'DAUBAN, Philippe'
_publ_contact_author_phone +33169824560
_publ_section_title
;
 Intermolecular C-H Amination of Complex Molecules: Insights into the
 Factors Governing the Selectivity
;
_journal_name_full 'Journal of Organic Chemistry'
_journal_page_first 7232
_journal_page_last 7240
_journal_paper_doi 10.1021/jo301563j
_journal_volume 77
_journal_year 2012
_chemical_absolute_configuration ad
_chemical_formula_moiety 'C24 H30 N2 O3 S2'
_chemical_formula_sum 'C24 H30 N2 O3 S2'
_chemical_formula_weight 458.62
_chemical_name_systematic
; 
 ? 
;
_space_group_IT_number 5
_symmetry_cell_setting monoclinic
_symmetry_space_group_name_Hall 'C 2y'
_symmetry_space_group_name_H-M 'C 1 2 1'
_atom_sites_solution_hydrogens difmap
_atom_sites_solution_primary direct
_atom_sites_solution_secondary difmap
_audit_creation_method SHELXL-97
_cell_angle_alpha 90.00
_cell_angle_beta 109.462(5)
_cell_angle_gamma 90.00
_cell_formula_units_Z 4
_cell_length_a 21.3898(14)
_cell_length_b 9.7688(8)
_cell_length_c 12.5363(9)
_cell_measurement_reflns_used 2743
_cell_measurement_temperature 293(2)
_cell_measurement_theta_max 65.7
_cell_measurement_theta_min 6.7
_cell_volume 2469.8(3)
_computing_cell_refinement 'CrystalClear-SM Expert 2.0 r4 (Rigaku, 2009)'
_computing_data_collection 'CrystalClear-SM Expert 2.0 r4 (Rigaku, 2009)'
_computing_data_reduction 'CrystalClear-SM Expert 2.0 r4 (Rigaku, 2009)'
_computing_molecular_graphics 'PLATON (Spek, 2003)'
_computing_publication_material 'SHELXL97 (Sheldrick, 2008)'
_computing_structure_refinement 'SHELXL97 (Sheldrick, 2008); CRYSTALBUILDER (Welter, 2006)'
_computing_structure_solution 'SHELXS97 (Sheldrick, 2008)'
_diffrn_ambient_temperature 293(2)
_diffrn_detector_type 'RAPID II large area curved imaging plate detector '
_diffrn_measured_fraction_theta_full .997
_diffrn_measured_fraction_theta_max .997
_diffrn_measurement_details
;
scan:
    Number of images: 36
               Slice: 20.0000 - 200.0000
         Image width: 5.0000
            Exp time: 360.0000
       Rotation axis: Omega
               Omega: 0.0000
                 Chi: 0.0000
                 Phi: 0.0000
                 XTD: 127.4000
              2theta: 0.0000
scan:
    Number of images: 32
               Slice: 20.0000 - 184.0000
         Image width: 5.0000
            Exp time: 360.0000
       Rotation axis: Omega
               Omega: 0.0000
                 Chi: 54.0000
                 Phi: 180.0000
                 XTD: 127.4000
              2theta: 0.0000
scan:
    Number of images: 32
               Slice: 20.0000 - 182.0000
         Image width: 5.0000
            Exp time: 360.0000
       Rotation axis: Omega
               Omega: 0.0000
                 Chi: 54.0000
                 Phi: 270.0000
                 XTD: 127.4000
              2theta: 0.0000
scan:
    Number of images: 18
               Slice: 42.0000 - 132.0000
         Image width: 5.0000
            Exp time: 360.0000
       Rotation axis: Omega
               Omega: 0.0000
                 Chi: 54.0000
                 Phi: 0.0000
                 XTD: 127.4000
              2theta: 0.0000
scan:
    Number of images: 18
               Slice: 42.0000 - 132.0000
         Image width: 5.0000
            Exp time: 360.0000
       Rotation axis: Omega
               Omega: 0.0000
                 Chi: 54.0000
                 Phi: 90.0000
                 XTD: 127.4000
              2theta: 0.0000
;
_diffrn_measurement_device_type 'Rigaku rapid II RAXIS conversion'
_diffrn_measurement_method 'profile data from \w-scans'
_diffrn_orient_matrix_type FS_PROCESS
_diffrn_orient_matrix_UB_11 0.085531
_diffrn_orient_matrix_UB_12 -0.001065
_diffrn_orient_matrix_UB_13 -0.000596
_diffrn_orient_matrix_UB_21 0.028303
_diffrn_orient_matrix_UB_22 -0.059481
_diffrn_orient_matrix_UB_23 -0.034247
_diffrn_orient_matrix_UB_31 -0.005425
_diffrn_orient_matrix_UB_32 0.060154
_diffrn_orient_matrix_UB_33 -0.045421
_diffrn_radiation_monochromator graphite
_diffrn_radiation_source 'fine-focus sealed tube'
_diffrn_radiation_type CuK\a
_diffrn_radiation_wavelength 1.54187
_diffrn_reflns_av_R_equivalents 0.0707
_diffrn_reflns_av_sigmaI/netI 0.1149
_diffrn_reflns_limit_h_max 24
_diffrn_reflns_limit_h_min -24
_diffrn_reflns_limit_k_max 11
_diffrn_reflns_limit_k_min -10
_diffrn_reflns_limit_l_max 12
_diffrn_reflns_limit_l_min -14
_diffrn_reflns_number 10068
_diffrn_reflns_theta_full 60.49
_diffrn_reflns_theta_max 60.49
_diffrn_reflns_theta_min 6.65
_exptl_absorpt_coefficient_mu 2.166
_exptl_absorpt_correction_T_max 1.000
_exptl_absorpt_correction_T_min 0.728
_exptl_absorpt_correction_type multi-scan
_exptl_absorpt_process_details 'FS_ABSCOR (Rigaku, 2009)'
_exptl_crystal_colour colourless
_exptl_crystal_density_diffrn 1.233
_exptl_crystal_description 'thin platelet'
_exptl_crystal_F_000 976
_exptl_crystal_size_max 0.26
_exptl_crystal_size_mid 0.18
_exptl_crystal_size_min 0.04
_refine_diff_density_max .321
_refine_diff_density_min -.444
_refine_diff_density_rms .053
_refine_ls_abs_structure_details 'Flack H D (1983), Acta Cryst. A39, 876-881;1626 Friedel pairs'
_refine_ls_abs_structure_Flack 0.01(3)
_refine_ls_extinction_method none
_refine_ls_goodness_of_fit_ref 1.033
_refine_ls_hydrogen_treatment constr
_refine_ls_matrix_type full
_refine_ls_number_parameters 285
_refine_ls_number_reflns 3607
_refine_ls_number_restraints 1
_refine_ls_restrained_S_all 1.033
_refine_ls_R_factor_all 0.1331
_refine_ls_R_factor_gt 0.0663
_refine_ls_shift/su_max 0.000
_refine_ls_shift/su_mean 0.000
_refine_ls_structure_factor_coef Fsqd
_refine_ls_weighting_details 'calc w=1/[\s^2^(Fo^2^)+(0.0759P)^2^+0.0000P] where P=(Fo^2^+2Fc^2^)/3'
_refine_ls_weighting_scheme calc
_refine_ls_wR_factor_gt 0.1291
_refine_ls_wR_factor_ref 0.1847
_reflns_number_gt 1799
_reflns_number_total 3607
_reflns_threshold_expression >2sigma(I)
_cod_data_source_file jo301563j_si_002_3.cif
_cod_data_source_block compound_3f
_cod_original_sg_symbol_H-M 'C 2'
_cod_database_code 4027472

loop_
_symmetry_equiv_pos_as_xyz
'x, y, z'
'-x, y, -z'
'x+1/2, y+1/2, z'
'-x+1/2, y+1/2, -z'

loop_
_atom_site_label
_atom_site_type_symbol
_atom_site_fract_x
_atom_site_fract_y
_atom_site_fract_z
_atom_site_U_iso_or_equiv
_atom_site_adp_type
_atom_site_occupancy
_atom_site_symmetry_multiplicity
_atom_site_calc_flag
_atom_site_refinement_flags
S1 S 0.13853(10) 0.06658(19) 0.15715(17) 0.0753(6) Uani 1 1 d .
S2 S 0.10000(10) 0.11146(18) -0.07432(19) 0.0799(7) Uani 1 1 d .
O1 O 0.2045(2) 0.1201(5) 0.1988(4) 0.0791(14) Uani 1 1 d .
O2 O 0.0407(2) 0.0551(5) -0.1558(4) 0.0940(16) Uani 1 1 d .
O3 O 0.1627(2) 0.0476(5) -0.0638(4) 0.0894(16) Uani 1 1 d .
N1 N 0.1001(3) 0.1063(6) 0.2454(5) 0.0817(18) Uani 1 1 d .
H1N H 0.0597 0.0732 0.2124 0.098 Uiso 1 1 d R
N2 N 0.0880(3) 0.1210(6) 0.0462(6) 0.0854(19) Uani 1 1 d .
C1 C 0.1313(4) 0.0633(10) 0.3670(7) 0.092(2) Uani 1 1 d .
H1 H 0.1791 0.0530 0.3829 0.110 Uiso 1 1 calc R
C2 C 0.1205(4) 0.1781(10) 0.4338(9) 0.102(3) Uani 1 1 d .
H2 H 0.1239 0.2664 0.4086 0.122 Uiso 1 1 calc R
C3 C 0.1061(4) 0.1635(10) 0.5285(9) 0.097(3) Uani 1 1 d .
C4 C 0.0953(5) 0.0270(11) 0.5762(9) 0.110(3) Uani 1 1 d .
H4A H 0.0556 0.0326 0.5972 0.132 Uiso 1 1 calc R
H4B H 0.1324 0.0092 0.6445 0.132 Uiso 1 1 calc R
C5 C 0.0882(5) -0.0921(10) 0.4960(8) 0.102(3) Uani 1 1 d .
H5 H 0.0497 -0.1503 0.4885 0.122 Uiso 1 1 calc R
C6 C 0.1033(4) -0.0748(9) 0.3877(8) 0.091(3) Uani 1 1 d .
H6 H 0.0730 -0.1205 0.3209 0.110 Uiso 1 1 calc R
C7 C 0.0977(5) 0.2835(11) 0.5945(8) 0.135(4) Uani 1 1 d .
H7A H 0.1115 0.3647 0.5655 0.203 Uiso 1 1 calc R
H7B H 0.1242 0.2716 0.6725 0.203 Uiso 1 1 calc R
H7C H 0.0519 0.2919 0.5884 0.203 Uiso 1 1 calc R
C8 C 0.1453(5) -0.1667(12) 0.4797(8) 0.099(3) Uani 1 1 d .
C9 C 0.2144(5) -0.1212(11) 0.5494(9) 0.146(4) Uani 1 1 d .
H9A H 0.2451 -0.1482 0.5122 0.219 Uiso 1 1 calc R
H9B H 0.2268 -0.1630 0.6228 0.219 Uiso 1 1 calc R
H9C H 0.2152 -0.0234 0.5574 0.219 Uiso 1 1 calc R
C10 C 0.1389(6) -0.3210(11) 0.4638(10) 0.167(5) Uani 1 1 d .
H10A H 0.0932 -0.3446 0.4268 0.250 Uiso 1 1 calc R
H10B H 0.1549 -0.3652 0.5363 0.250 Uiso 1 1 calc R
H10C H 0.1646 -0.3507 0.4182 0.250 Uiso 1 1 calc R
C11 C 0.1451(4) -0.1127(7) 0.1532(6) 0.069(2) Uani 1 1 d .
C12 C 0.2037(4) -0.1774(9) 0.2007(7) 0.087(3) Uani 1 1 d .
H12 H 0.2423 -0.1264 0.2301 0.105 Uiso 1 1 calc R
C13 C 0.2067(5) -0.3207(11) 0.2058(8) 0.108(3) Uani 1 1 d .
H13 H 0.2471 -0.3653 0.2374 0.129 Uiso 1 1 calc R
C14 C 0.1492(7) -0.3937(9) 0.1637(9) 0.099(3) Uani 1 1 d .
C15 C 0.0915(6) -0.3318(11) 0.1144(8) 0.116(3) Uani 1 1 d .
H15 H 0.0533 -0.3838 0.0833 0.139 Uiso 1 1 calc R
C16 C 0.0878(5) -0.1891(9) 0.1089(7) 0.099(3) Uani 1 1 d .
H16 H 0.0472 -0.1457 0.0758 0.119 Uiso 1 1 calc R
C17 C 0.1510(6) -0.5519(10) 0.1757(8) 0.151(5) Uani 1 1 d .
H17A H 0.1449 -0.5767 0.2457 0.226 Uiso 1 1 calc R
H17B H 0.1930 -0.5856 0.1750 0.226 Uiso 1 1 calc R
H17C H 0.1161 -0.5913 0.1138 0.226 Uiso 1 1 calc R
C18 C 0.1056(4) 0.2836(7) -0.1064(7) 0.068(2) Uani 1 1 d .
C19 C 0.1659(4) 0.3490(10) -0.0780(7) 0.089(3) Uani 1 1 d .
H19 H 0.2047 0.3011 -0.0415 0.107 Uiso 1 1 calc R
C20 C 0.1689(5) 0.4875(11) -0.1040(8) 0.109(3) Uani 1 1 d .
H20 H 0.2098 0.5315 -0.0830 0.131 Uiso 1 1 calc R
C21 C 0.1132(7) 0.5585(10) -0.1592(9) 0.106(3) Uani 1 1 d .
C22 C 0.0531(5) 0.4931(11) -0.1836(8) 0.108(3) Uani 1 1 d .
H22 H 0.0143 0.5419 -0.2185 0.129 Uiso 1 1 calc R
C23 C 0.0490(5) 0.3559(10) -0.1574(7) 0.093(3) Uani 1 1 d .
H23 H 0.0079 0.3136 -0.1745 0.112 Uiso 1 1 calc R
C24 C 0.1203(6) 0.7090(9) -0.1838(10) 0.162(5) Uani 1 1 d .
H24A H 0.1465 0.7177 -0.2325 0.244 Uiso 1 1 calc R
H24B H 0.1417 0.7567 -0.1142 0.244 Uiso 1 1 calc R
H24C H 0.0772 0.7478 -0.2204 0.244 Uiso 1 1 calc R

loop_
_atom_site_aniso_label
_atom_site_aniso_U_11
_atom_site_aniso_U_22
_atom_site_aniso_U_33
_atom_site_aniso_U_23
_atom_site_aniso_U_13
_atom_site_aniso_U_12
S1 0.0776(14) 0.0686(13) 0.0857(16) 0.0049(11) 0.0349(13) 0.0065(11)
S2 0.0864(15) 0.0754(14) 0.0896(16) 0.0019(12) 0.0449(13) 0.0024(11)
O1 0.081(3) 0.080(3) 0.079(3) 0.006(3) 0.030(3) 0.001(3)
O2 0.086(3) 0.078(4) 0.120(4) -0.013(3) 0.037(3) -0.019(3)
O3 0.086(3) 0.093(4) 0.102(4) 0.009(3) 0.048(3) 0.010(3)
N1 0.084(4) 0.069(4) 0.106(5) 0.001(4) 0.051(4) 0.010(4)
N2 0.083(4) 0.083(4) 0.098(5) 0.031(4) 0.041(4) 0.023(4)
C1 0.095(6) 0.099(7) 0.090(7) 0.009(6) 0.043(5) 0.002(6)
C2 0.116(7) 0.101(7) 0.099(8) -0.026(6) 0.051(6) -0.008(5)
C3 0.110(7) 0.089(7) 0.100(8) -0.015(6) 0.047(6) 0.003(5)
C4 0.120(8) 0.120(9) 0.110(8) 0.002(7) 0.065(7) 0.006(6)
C5 0.129(8) 0.099(7) 0.093(8) 0.005(6) 0.059(7) -0.009(6)
C6 0.091(6) 0.098(7) 0.080(7) 0.011(5) 0.021(6) 0.004(5)
C7 0.161(10) 0.138(10) 0.105(8) -0.034(7) 0.042(7) -0.002(7)
C8 0.111(8) 0.107(8) 0.086(8) 0.025(6) 0.041(7) 0.005(7)
C9 0.130(9) 0.162(11) 0.121(9) 0.047(8) 0.009(8) 0.028(8)
C10 0.262(14) 0.095(9) 0.172(11) 0.037(8) 0.110(10) 0.020(9)
C11 0.096(7) 0.034(4) 0.074(6) -0.002(4) 0.026(5) -0.002(4)
C12 0.081(6) 0.071(6) 0.116(8) 0.015(5) 0.040(5) 0.013(5)
C13 0.126(8) 0.090(8) 0.109(8) 0.024(6) 0.043(7) 0.039(7)
C14 0.156(10) 0.063(7) 0.083(8) -0.007(5) 0.045(7) 0.007(7)
C15 0.154(10) 0.079(7) 0.089(8) 0.001(6) 0.009(7) -0.044(7)
C16 0.115(7) 0.084(7) 0.092(7) 0.000(5) 0.026(6) -0.010(6)
C17 0.272(14) 0.082(8) 0.101(8) -0.003(6) 0.064(9) 0.003(7)
C18 0.065(5) 0.062(5) 0.076(6) -0.017(4) 0.023(5) -0.008(4)
C19 0.079(6) 0.104(7) 0.083(7) 0.000(6) 0.026(5) 0.003(5)
C20 0.126(9) 0.082(7) 0.135(9) -0.007(7) 0.063(8) -0.024(7)
C21 0.170(11) 0.070(6) 0.112(8) 0.008(6) 0.094(8) 0.008(7)
C22 0.113(8) 0.093(8) 0.123(9) -0.001(6) 0.047(7) 0.020(6)
C23 0.112(7) 0.076(6) 0.106(7) 0.008(5) 0.055(6) 0.008(5)
C24 0.224(12) 0.075(7) 0.236(13) 0.007(8) 0.141(11) -0.010(7)

loop_
_atom_type_symbol
_atom_type_description
_atom_type_scat_dispersion_real
_atom_type_scat_dispersion_imag
_atom_type_scat_source
C C .0181 .0091 'International Tables Vol C Tables 4.2.6.8 and 6.1.1.4'
H H .0000 .0000 'International Tables Vol C Tables 4.2.6.8 and 6.1.1.4'
N N .0311 .0180 'International Tables Vol C Tables 4.2.6.8 and 6.1.1.4'
O O .0492 .0322 'International Tables Vol C Tables 4.2.6.8 and 6.1.1.4'
S S .3331 .5567 'International Tables Vol C Tables 4.2.6.8 and 6.1.1.4'

loop_
_geom_angle_atom_site_label_1
_geom_angle_atom_site_label_2
_geom_angle_atom_site_label_3
_geom_angle
O1 S1 N2 120.8(3)
O1 S1 N1 108.9(3)
N2 S1 N1 99.8(3)
O1 S1 C11 107.2(4)
N2 S1 C11 110.9(4)
N1 S1 C11 108.6(3)
O3 S2 O2 117.9(3)
O3 S2 N2 111.8(3)
O2 S2 N2 107.9(3)
O3 S2 C18 107.7(4)
O2 S2 C18 108.4(4)
N2 S2 C18 101.8(3)
C1 N1 S1 117.9(5)
C1 N1 H1N 113.9
S1 N1 H1N 103.3
S1 N2 S2 122.7(3)
C2 C1 N1 105.3(8)
C2 C1 C6 115.7(7)
N1 C1 C6 110.6(7)
C2 C1 H1 108.3
N1 C1 H1 108.3
C6 C1 H1 108.3
C3 C2 C1 123.8(9)
C3 C2 H2 118.1
C1 C2 H2 118.1
C2 C3 C7 121.4(10)
C2 C3 C4 124.0(9)
C7 C3 C4 114.5(9)
C3 C4 C5 114.3(8)
C3 C4 H4A 108.7
C5 C4 H4A 108.7
C3 C4 H4B 108.7
C5 C4 H4B 108.7
H4A C4 H4B 107.6
C8 C5 C6 60.0(6)
C8 C5 C4 124.2(9)
C6 C5 C4 120.6(8)
C8 C5 H5 113.9
C6 C5 H5 113.9
C4 C5 H5 113.9
C8 C6 C5 59.6(6)
C8 C6 C1 119.4(8)
C5 C6 C1 117.7(8)
C8 C6 H6 116.1
C5 C6 H6 116.1
C1 C6 H6 116.1
C3 C7 H7A 109.5
C3 C7 H7B 109.5
H7A C7 H7B 109.5
C3 C7 H7C 109.5
H7A C7 H7C 109.5
H7B C7 H7C 109.5
C5 C8 C6 60.4(6)
C5 C8 C9 117.6(10)
C6 C8 C9 119.2(9)
C5 C8 C10 117.4(9)
C6 C8 C10 119.2(10)
C9 C8 C10 113.3(9)
C8 C9 H9A 109.5
C8 C9 H9B 109.5
H9A C9 H9B 109.5
C8 C9 H9C 109.5
H9A C9 H9C 109.5
H9B C9 H9C 109.5
C8 C10 H10A 109.5
C8 C10 H10B 109.5
H10A C10 H10B 109.5
C8 C10 H10C 109.5
H10A C10 H10C 109.5
H10B C10 H10C 109.5
C12 C11 C16 119.5(7)
C12 C11 S1 121.6(6)
C16 C11 S1 118.6(6)
C11 C12 C13 120.6(9)
C11 C12 H12 119.7
C13 C12 H12 119.7
C14 C13 C12 118.7(9)
C14 C13 H13 120.6
C12 C13 H13 120.6
C15 C14 C13 121.4(10)
C15 C14 C17 119.1(11)
C13 C14 C17 119.5(11)
C14 C15 C16 120.3(9)
C14 C15 H15 119.8
C16 C15 H15 119.8
C11 C16 C15 119.4(9)
C11 C16 H16 120.3
C15 C16 H16 120.3
C14 C17 H17A 109.5
C14 C17 H17B 109.5
H17A C17 H17B 109.5
C14 C17 H17C 109.5
H17A C17 H17C 109.5
H17B C17 H17C 109.5
C23 C18 C19 119.4(8)
C23 C18 S2 119.3(6)
C19 C18 S2 121.3(7)
C18 C19 C20 120.1(8)
C18 C19 H19 120.0
C20 C19 H19 120.0
C21 C20 C19 121.0(9)
C21 C20 H20 119.5
C19 C20 H20 119.5
C20 C21 C22 118.3(9)
C20 C21 C24 118.0(12)
C22 C21 C24 123.6(12)
C21 C22 C23 121.6(9)
C21 C22 H22 119.2
C23 C22 H22 119.2
C18 C23 C22 119.6(9)
C18 C23 H23 120.2
C22 C23 H23 120.2
C21 C24 H24A 109.5
C21 C24 H24B 109.5
H24A C24 H24B 109.5
C21 C24 H24C 109.5
H24A C24 H24C 109.5
H24B C24 H24C 109.5

loop_
_geom_bond_atom_site_label_1
_geom_bond_atom_site_label_2
_geom_bond_distance
S1 O1 1.430(4)
S1 N2 1.544(6)
S1 N1 1.629(5)
S1 C11 1.760(7)
S2 O3 1.444(5)
S2 O2 1.446(5)
S2 N2 1.617(6)
S2 C18 1.742(8)
N1 C1 1.505(8)
N1 H1N 0.8856
C1 C2 1.464(11)
C1 C6 1.532(12)
C1 H1 0.9800
C2 C3 1.331(11)
C2 H2 0.9300
C3 C7 1.480(11)
C3 C4 1.509(11)
C4 C5 1.512(12)
C4 H4A 0.9700
C4 H4B 0.9700
C5 C8 1.493(13)
C5 C6 1.506(12)
C5 H5 0.9800
C6 C8 1.500(12)
C6 H6 0.9800
C7 H7A 0.9600
C7 H7B 0.9600
C7 H7C 0.9600
C8 C9 1.511(12)
C8 C10 1.521(13)
C9 H9A 0.9600
C9 H9B 0.9600
C9 H9C 0.9600
C10 H10A 0.9600
C10 H10B 0.9600
C10 H10C 0.9600
C11 C12 1.351(9)
C11 C16 1.384(10)
C12 C13 1.402(12)
C12 H12 0.9300
C13 C14 1.366(11)
C13 H13 0.9300
C14 C15 1.328(11)
C14 C17 1.552(13)
C15 C16 1.397(12)
C15 H15 0.9300
C16 H16 0.9300
C17 H17A 0.9600
C17 H17B 0.9600
C17 H17C 0.9600
C18 C23 1.363(9)
C18 C19 1.375(9)
C19 C20 1.398(11)
C19 H19 0.9300
C20 C21 1.353(11)
C20 H20 0.9300
C21 C22 1.375(11)
C21 C24 1.521(12)
C22 C23 1.390(12)
C22 H22 0.9300
C23 H23 0.9300
C24 H24A 0.9600
C24 H24B 0.9600
C24 H24C 0.9600

loop_
_geom_torsion_atom_site_label_1
_geom_torsion_atom_site_label_2
_geom_torsion_atom_site_label_3
_geom_torsion_atom_site_label_4
_geom_torsion
O1 S1 N1 C1 -55.9(6)
N2 S1 N1 C1 176.6(6)
C11 S1 N1 C1 60.6(6)
O1 S1 N2 S2 60.2(6)
N1 S1 N2 S2 179.3(4)
C11 S1 N2 S2 -66.3(5)
O3 S2 N2 S1 -0.2(6)
O2 S2 N2 S1 131.0(4)
C18 S2 N2 S1 -115.0(5)
S1 N1 C1 C2 140.6(6)
S1 N1 C1 C6 -93.8(7)
N1 C1 C2 C3 141.9(8)
C6 C1 C2 C3 19.5(12)
C1 C2 C3 C7 178.1(8)
C1 C2 C3 C4 -3.4(15)
C2 C3 C4 C5 -11.9(13)
C7 C3 C4 C5 166.6(8)
C3 C4 C5 C8 82.8(11)
C3 C4 C5 C6 10.3(13)
C4 C5 C6 C8 114.3(11)
C8 C5 C6 C1 -109.5(9)
C4 C5 C6 C1 4.9(13)
C2 C1 C6 C8 -88.2(11)
N1 C1 C6 C8 152.2(8)
C2 C1 C6 C5 -19.3(11)
N1 C1 C6 C5 -138.9(8)
C4 C5 C8 C6 -108.5(10)
C6 C5 C8 C9 109.6(10)
C4 C5 C8 C9 1.1(14)
C6 C5 C8 C10 -109.8(10)
C4 C5 C8 C10 141.7(11)
C1 C6 C8 C5 106.7(9)
C5 C6 C8 C9 -107.1(11)
C1 C6 C8 C9 -0.3(14)
C5 C6 C8 C10 106.8(10)
C1 C6 C8 C10 -146.5(9)
O1 S1 C11 C12 9.6(8)
N2 S1 C11 C12 143.4(6)
N1 S1 C11 C12 -107.9(7)
O1 S1 C11 C16 -176.0(6)
N2 S1 C11 C16 -42.2(7)
N1 S1 C11 C16 66.5(7)
C16 C11 C12 C13 -0.4(12)
S1 C11 C12 C13 174.0(6)
C11 C12 C13 C14 -1.1(14)
C12 C13 C14 C15 2.7(14)
C12 C13 C14 C17 -176.1(8)
C13 C14 C15 C16 -2.9(15)
C17 C14 C15 C16 175.9(8)
C12 C11 C16 C15 0.2(13)
S1 C11 C16 C15 -174.3(6)
C14 C15 C16 C11 1.4(14)
O3 S2 C18 C23 158.0(6)
O2 S2 C18 C23 29.3(8)
N2 S2 C18 C23 -84.3(7)
O3 S2 C18 C19 -24.2(8)
O2 S2 C18 C19 -152.9(6)
N2 S2 C18 C19 93.5(7)
C23 C18 C19 C20 -1.7(12)
S2 C18 C19 C20 -179.5(6)
C18 C19 C20 C21 -1.4(14)
C19 C20 C21 C22 3.6(14)
C19 C20 C21 C24 179.6(8)
C20 C21 C22 C23 -2.8(15)
C24 C21 C22 C23 -178.7(9)
C19 C18 C23 C22 2.4(13)
S2 C18 C23 C22 -179.8(7)
C21 C22 C23 C18 -0.1(14)
